data_7017809
loop_
_publ_author_name
'Chen, Mao-Long'
'Gao, Song'
'Zhou, Zhao-Hui'

_publ_section_title
;
 Isolations and characterization of highly water-soluble dimeric
 lanthanide citrate and malate with ethylenediaminetetraacetate.
;
_journal_issue 4
_journal_name_full 'Dalton transactions (Cambridge, England : 2003)'
_journal_page_first 1202
_journal_page_last 1209
_journal_paper_doi 10.1039/c1dt11466b
_journal_volume 41
_journal_year 2012
_chemical_formula_sum 'C28 H60 K6 La2 N4 O40'
_chemical_formula_weight 1605.22
_chemical_name_common 'Potassium ethylenediaminietetraacetato lanthanum malate'
_chemical_name_systematic
;
?
;
_space_group_IT_number 2
_symmetry_cell_setting triclinic
_symmetry_space_group_name_Hall '-P 1'
_symmetry_space_group_name_H-M 'P -1'
_atom_sites_solution_hydrogens geom
_atom_sites_solution_primary direct
_atom_sites_solution_secondary difmap
_audit_creation_method SHELXL-97
_cell_angle_alpha 72.370(4)
_cell_angle_beta 72.257(3)
_cell_angle_gamma 88.654(3)
_cell_formula_units_Z 1
_cell_length_a 9.8421(3)
_cell_length_b 11.2798(5)
_cell_length_c 13.7733(5)
_cell_measurement_temperature 446(2)
_cell_volume 1383.94(10)
_computing_structure_refinement 'SHELXL-97 (Sheldrick, 1997)'
_computing_structure_solution 'SHELXS-97 (Sheldrick, 1990)'
_diffrn_ambient_temperature 446(2)
_diffrn_measured_fraction_theta_full 0.997
_diffrn_measured_fraction_theta_max 0.997
_diffrn_measurement_device_type 'Oxford CCD diffractometer'
_diffrn_radiation_monochromator graphite
_diffrn_radiation_source 'fine-focus sealed tube'
_diffrn_radiation_type MoK\a
_diffrn_radiation_wavelength 0.71073
_diffrn_reflns_av_R_equivalents 0.0375
_diffrn_reflns_av_sigmaI/netI 0.0524
_diffrn_reflns_limit_h_max 10
_diffrn_reflns_limit_h_min -11
_diffrn_reflns_limit_k_max 13
_diffrn_reflns_limit_k_min -13
_diffrn_reflns_limit_l_max 16
_diffrn_reflns_limit_l_min -16
_diffrn_reflns_number 13227
_diffrn_reflns_theta_full 25.00
_diffrn_reflns_theta_max 25.00
_diffrn_reflns_theta_min 2.74
_exptl_absorpt_coefficient_mu 2.084
_exptl_absorpt_correction_T_max 0.8187
_exptl_absorpt_correction_T_min 0.6807
_exptl_absorpt_correction_type multi-scan
_exptl_crystal_density_diffrn 1.926
_exptl_crystal_density_method 'not measured'
_exptl_crystal_F_000 804
_exptl_crystal_size_max 0.20
_exptl_crystal_size_mid 0.10
_exptl_crystal_size_min 0.10
_refine_diff_density_max 0.674
_refine_diff_density_min -0.460
_refine_diff_density_rms 0.085
_refine_ls_extinction_method none
_refine_ls_goodness_of_fit_ref 0.922
_refine_ls_hydrogen_treatment mixed
_refine_ls_matrix_type full
_refine_ls_number_parameters 406
_refine_ls_number_reflns 4858
_refine_ls_number_restraints 22
_refine_ls_restrained_S_all 0.922
_refine_ls_R_factor_all 0.0322
_refine_ls_R_factor_gt 0.0237
_refine_ls_shift/su_max 0.001
_refine_ls_shift/su_mean 0.000
_refine_ls_structure_factor_coef Fsqd
_refine_ls_weighting_details 'calc w=1/[\s^2^(Fo^2^)+(0.0185P)^2^+0.0000P] where P=(Fo^2^+2Fc^2^)/3'
_refine_ls_weighting_scheme calc
_refine_ls_wR_factor_gt 0.0459
_refine_ls_wR_factor_ref 0.0469
_reflns_number_gt 4064
_reflns_number_total 4858
_reflns_threshold_expression >2sigma(I)
_cod_data_source_file c1dt11466b.txt
_cod_data_source_block sad4
_cod_depositor_comments
;
The following automatic conversions were performed:

'_symmetry_cell_setting' value 'Triclinic' changed to 'triclinic'
according to /home/saulius/struct/CIF-dictionaries/cif_core.dic
dictionary named 'cif_core.dic' version 2.4.1 from 2010-06-29.

Automatic conversion script
Id: cif_fix_values 1715 2011-07-08 13:25:40Z adriana 
;
_cod_original_cell_volume 1383.94(9)
_cod_original_sg_symbol_H-M P-1
_cod_database_code 7017809

loop_
_symmetry_equiv_pos_as_xyz
'x, y, z'
'-x, -y, -z'

loop_
_atom_site_label
_atom_site_type_symbol
_atom_site_fract_x
_atom_site_fract_y
_atom_site_fract_z
_atom_site_U_iso_or_equiv
_atom_site_adp_type
_atom_site_occupancy
_atom_site_symmetry_multiplicity
_atom_site_calc_flag
_atom_site_refinement_flags
La1 La 0.859313(19) 0.248944(18) 0.218574(14) 0.01098(6) Uani 1 1 d .
K1 K 0.24975(7) 0.37990(7) 0.24015(5) 0.02010(16) Uani 1 1 d .
K2 K 0.97735(7) 0.37818(7) -0.14345(5) 0.02337(17) Uani 1 1 d .
K3 K 0.61371(8) 0.17756(7) -0.01558(6) 0.02841(18) Uani 1 1 d .
O10 O 0.9349(2) 0.3967(2) 0.30492(16) 0.0171(5) Uani 1 1 d .
O11 O 1.0255(2) 0.4093(2) 0.43174(17) 0.0276(6) Uani 1 1 d .
O8 O 0.5903(2) 0.2182(2) 0.30076(15) 0.0168(5) Uani 1 1 d .
O9 O 0.4074(2) 0.3126(2) 0.37940(17) 0.0284(6) Uani 1 1 d .
O12 O 1.0661(2) 0.1624(2) 0.28698(16) 0.0193(5) Uani 1 1 d .
O13 O 1.2169(2) 0.0129(2) 0.27997(17) 0.0241(5) Uani 1 1 d .
O14 O 0.7854(2) 0.0662(2) 0.16076(16) 0.0210(5) Uani 1 1 d .
O15 O 0.6640(2) -0.1163(2) 0.20029(17) 0.0215(5) Uani 1 1 d .
O1 O 0.7563(2) 0.4686(2) 0.17086(16) 0.0176(5) Uani 1 1 d D
O2 O 0.7783(2) 0.32227(19) 0.05705(15) 0.0154(5) Uani 1 1 d .
O3 O 0.6537(2) 0.4344(2) -0.04545(16) 0.0220(5) Uani 1 1 d .
O4 O 0.9155(2) 0.7784(2) -0.05569(16) 0.0222(5) Uani 1 1 d .
O5 O 0.9195(2) 0.6004(2) -0.09054(16) 0.0177(5) Uani 1 1 d .
N1 N 0.7328(2) 0.2146(2) 0.43867(18) 0.0133(5) Uani 1 1 d .
N2 N 0.8312(2) 0.0036(2) 0.35352(18) 0.0138(6) Uani 1 1 d .
C9 C 0.8315(3) 0.2613(3) 0.4833(2) 0.0176(7) Uani 1 1 d .
H9A H 0.8828 0.1927 0.5135 0.021 Uiso 1 1 calc R
H9B H 0.7760 0.2918 0.5411 0.021 Uiso 1 1 calc R
C10 C 0.9379(3) 0.3643(3) 0.4012(2) 0.0159(7) Uani 1 1 d .
C7 C 0.6101(3) 0.2909(3) 0.4420(2) 0.0178(7) Uani 1 1 d .
H7A H 0.6434 0.3782 0.4197 0.021 Uiso 1 1 calc R
H7B H 0.5464 0.2693 0.5151 0.021 Uiso 1 1 calc R
C8 C 0.5276(3) 0.2726(3) 0.3695(2) 0.0160(7) Uani 1 1 d .
C11 C 0.9727(3) -0.0424(3) 0.3147(2) 0.0177(7) Uani 1 1 d .
H11A H 0.9801 -0.0613 0.2492 0.021 Uiso 1 1 calc R
H11B H 0.9812 -0.1191 0.3678 0.021 Uiso 1 1 calc R
C12 C 1.0954(3) 0.0514(3) 0.2931(2) 0.0155(7) Uani 1 1 d .
C13 C 0.7221(3) -0.0705(3) 0.3402(2) 0.0173(7) Uani 1 1 d .
H13A H 0.6284 -0.0570 0.3834 0.021 Uiso 1 1 calc R
H13B H 0.7371 -0.1583 0.3660 0.021 Uiso 1 1 calc R
C14 C 0.7254(3) -0.0373(3) 0.2241(2) 0.0167(7) Uani 1 1 d .
C15 C 0.6848(3) 0.0824(3) 0.4985(2) 0.0169(7) Uani 1 1 d .
H15A H 0.5994 0.0612 0.4842 0.020 Uiso 1 1 calc R
H15B H 0.6602 0.0705 0.5748 0.020 Uiso 1 1 calc R
C16 C 0.7989(3) -0.0040(3) 0.4678(2) 0.0177(7) Uani 1 1 d .
H16A H 0.8854 0.0185 0.4801 0.021 Uiso 1 1 calc R
H16B H 0.7663 -0.0891 0.5127 0.021 Uiso 1 1 calc R
C1 C 0.6737(3) 0.5017(3) 0.0974(2) 0.0162(7) Uani 1 1 d .
H1A H 0.5721 0.4875 0.1398 0.019 Uiso 1 1 calc R
C2 C 0.7047(3) 0.4138(3) 0.0304(2) 0.0172(7) Uani 1 1 d .
C3 C 0.7032(3) 0.6381(3) 0.0317(2) 0.0152(7) Uani 1 1 d .
H3A H 0.6816 0.6880 0.0801 0.018 Uiso 1 1 calc R
H3B H 0.6391 0.6586 -0.0114 0.018 Uiso 1 1 calc R
C4 C 0.8563(3) 0.6738(3) -0.0421(2) 0.0142(7) Uani 1 1 d .
O1W O 0.2418(3) 0.4192(3) 0.52828(19) 0.0366(7) Uani 1 1 d D
O2W O 0.9380(3) 0.1236(2) -0.07428(19) 0.0414(7) Uani 1 1 d D
O3W O 0.1837(3) 0.6161(3) 0.2723(2) 0.0418(7) Uani 1 1 d D
O4W O 0.4316(2) 0.2028(2) 0.16912(17) 0.0234(5) Uani 1 1 d D
O5W O 0.6285(2) 0.1791(2) -0.22601(19) 0.0277(6) Uani 1 1 d D
O6W O 0.6784(4) -0.0604(3) -0.0102(2) 0.0617(10) Uani 1 1 d D
O7W O 1.2601(3) 0.3620(2) -0.27179(18) 0.0293(6) Uani 1 1 d D
H1W1 H 0.1601(17) 0.416(3) 0.513(2) 0.035 Uiso 1 1 d D
H1W2 H 0.298(2) 0.378(3) 0.487(2) 0.035 Uiso 1 1 d D
H2W1 H 0.935(3) 0.119(3) -0.0083(13) 0.035 Uiso 1 1 d D
H2W2 H 0.893(3) 0.0510(19) -0.064(2) 0.035 Uiso 1 1 d D
H3W1 H 0.137(3) 0.579(3) 0.3413(11) 0.035 Uiso 1 1 d D
H3W2 H 0.240(3) 0.676(2) 0.274(2) 0.035 Uiso 1 1 d D
H4W1 H 0.481(3) 0.207(3) 0.212(2) 0.035 Uiso 1 1 d D
H4W2 H 0.368(3) 0.138(2) 0.210(2) 0.035 Uiso 1 1 d D
H5W1 H 0.680(3) 0.118(2) -0.243(3) 0.035 Uiso 1 1 d D
H5W2 H 0.5430(15) 0.159(3) -0.228(3) 0.035 Uiso 1 1 d D
H6W1 H 0.675(3) -0.077(3) 0.0582(10) 0.035 Uiso 1 1 d D
H6W2 H 0.763(2) -0.084(3) -0.040(2) 0.035 Uiso 1 1 d D
H7W1 H 1.253(4) 0.381(3) -0.3373(13) 0.035 Uiso 1 1 d D
H7W2 H 1.296(3) 0.2884(17) -0.261(2) 0.035 Uiso 1 1 d D
H1 H 0.743(4) 0.516(3) 0.214(2) 0.035 Uiso 1 1 d D

loop_
_atom_site_aniso_label
_atom_site_aniso_U_11
_atom_site_aniso_U_22
_atom_site_aniso_U_33
_atom_site_aniso_U_23
_atom_site_aniso_U_13
_atom_site_aniso_U_12
La1 0.01056(9) 0.01147(9) 0.01072(9) -0.00334(7) -0.00305(6) -0.00083(7)
K1 0.0172(4) 0.0222(4) 0.0212(4) -0.0049(3) -0.0081(3) 0.0009(3)
K2 0.0232(4) 0.0215(4) 0.0228(4) -0.0077(3) -0.0026(3) -0.0014(3)
K3 0.0314(4) 0.0238(4) 0.0338(5) -0.0157(4) -0.0089(3) 0.0026(3)
O10 0.0175(11) 0.0178(12) 0.0152(12) -0.0052(9) -0.0036(9) -0.0038(9)
O11 0.0255(13) 0.0356(15) 0.0273(13) -0.0119(11) -0.0133(10) -0.0082(11)
O8 0.0124(11) 0.0256(13) 0.0160(11) -0.0092(10) -0.0065(9) 0.0002(9)
O9 0.0165(12) 0.0467(16) 0.0312(14) -0.0220(12) -0.0115(10) 0.0128(11)
O12 0.0167(11) 0.0168(13) 0.0239(12) -0.0036(10) -0.0084(9) -0.0005(10)
O13 0.0139(12) 0.0236(13) 0.0362(14) -0.0105(11) -0.0090(10) 0.0047(10)
O14 0.0307(13) 0.0146(12) 0.0176(12) -0.0049(10) -0.0070(10) -0.0051(10)
O15 0.0253(12) 0.0168(12) 0.0279(13) -0.0079(10) -0.0147(10) -0.0014(10)
O1 0.0235(12) 0.0187(12) 0.0142(11) -0.0065(9) -0.0097(9) 0.0027(10)
O2 0.0178(11) 0.0155(12) 0.0143(11) -0.0046(9) -0.0073(9) 0.0043(9)
O3 0.0244(12) 0.0250(13) 0.0195(12) -0.0027(10) -0.0147(10) -0.0007(10)
O4 0.0220(12) 0.0182(13) 0.0243(13) -0.0099(10) -0.0001(10) -0.0061(10)
O5 0.0142(11) 0.0173(12) 0.0186(11) -0.0068(10) 0.0006(9) -0.0001(9)
N1 0.0108(13) 0.0171(14) 0.0130(13) -0.0049(11) -0.0052(10) 0.0007(11)
N2 0.0106(13) 0.0179(14) 0.0122(13) -0.0045(11) -0.0024(10) -0.0018(11)
C9 0.0180(17) 0.0211(18) 0.0173(17) -0.0067(14) -0.0098(13) 0.0002(14)
C10 0.0159(16) 0.0166(17) 0.0193(18) -0.0095(14) -0.0078(13) 0.0052(13)
C7 0.0163(16) 0.0195(18) 0.0182(17) -0.0090(14) -0.0032(13) 0.0014(14)
C8 0.0161(17) 0.0159(17) 0.0152(16) -0.0028(14) -0.0055(13) -0.0015(14)
C11 0.0178(17) 0.0144(17) 0.0222(17) -0.0056(14) -0.0081(13) 0.0033(13)
C12 0.0167(17) 0.0187(18) 0.0107(16) -0.0025(13) -0.0058(13) -0.0003(14)
C13 0.0159(16) 0.0150(17) 0.0194(17) -0.0034(14) -0.0052(13) -0.0011(13)
C14 0.0117(16) 0.0179(18) 0.0215(17) -0.0082(15) -0.0050(13) 0.0037(14)
C15 0.0160(16) 0.0202(18) 0.0105(16) -0.0002(14) -0.0024(12) -0.0047(14)
C16 0.0192(17) 0.0173(18) 0.0155(16) -0.0008(14) -0.0078(13) -0.0031(14)
C1 0.0099(15) 0.0196(18) 0.0174(16) -0.0036(14) -0.0038(12) 0.0015(13)
C2 0.0118(16) 0.0155(18) 0.0184(17) -0.0013(14) 0.0003(13) -0.0062(13)
C3 0.0133(16) 0.0165(17) 0.0157(16) -0.0054(13) -0.0041(12) 0.0032(13)
C4 0.0168(16) 0.0141(17) 0.0141(16) -0.0033(14) -0.0094(13) 0.0032(14)
O1W 0.0308(15) 0.0614(19) 0.0333(15) -0.0302(14) -0.0179(12) 0.0219(14)
O2W 0.072(2) 0.0285(16) 0.0289(15) -0.0141(12) -0.0174(14) 0.0051(14)
O3W 0.0545(18) 0.0370(17) 0.0310(15) -0.0053(13) -0.0126(13) -0.0234(14)
O4W 0.0210(13) 0.0298(14) 0.0212(13) -0.0069(11) -0.0098(10) -0.0020(10)
O5W 0.0210(13) 0.0248(14) 0.0389(14) -0.0150(12) -0.0068(11) 0.0026(11)
O6W 0.128(3) 0.0289(17) 0.0233(15) -0.0126(13) -0.0145(17) 0.0299(19)
O7W 0.0487(16) 0.0227(14) 0.0256(14) -0.0147(11) -0.0181(12) 0.0131(12)

loop_
_atom_type_symbol
_atom_type_description
_atom_type_scat_dispersion_real
_atom_type_scat_dispersion_imag
_atom_type_scat_source
C C 0.0033 0.0016 'International Tables Vol C Tables 4.2.6.8 and 6.1.1.4'
H H 0.0000 0.0000 'International Tables Vol C Tables 4.2.6.8 and 6.1.1.4'
N N 0.0061 0.0033 'International Tables Vol C Tables 4.2.6.8 and 6.1.1.4'
O O 0.0106 0.0060 'International Tables Vol C Tables 4.2.6.8 and 6.1.1.4'
K K 0.2009 0.2494 'International Tables Vol C Tables 4.2.6.8 and 6.1.1.4'
La La -0.2871 2.4523 'International Tables Vol C Tables 4.2.6.8 and 6.1.1.4'

loop_
_geom_angle_atom_site_label_1
_geom_angle_atom_site_label_2
_geom_angle_atom_site_label_3
_geom_angle
_geom_angle_site_symmetry_1
_geom_angle_site_symmetry_3
O2 La1 O8 78.10(6) . .
O2 La1 O12 144.70(7) . .
O8 La1 O12 133.43(7) . .
O2 La1 O10 123.26(7) . .
O8 La1 O10 104.03(6) . .
O12 La1 O10 70.80(7) . .
O2 La1 O5 81.39(6) . 2_765
O8 La1 O5 147.33(7) . 2_765
O12 La1 O5 75.33(7) . 2_765
O10 La1 O5 67.15(6) . 2_765
O2 La1 O14 66.97(7) . .
O8 La1 O14 75.60(7) . .
O12 La1 O14 101.74(7) . .
O10 La1 O14 169.67(6) . .
O5 La1 O14 118.72(6) 2_765 .
O2 La1 O1 60.06(6) . .
O8 La1 O1 72.17(7) . .
O12 La1 O1 135.25(7) . .
O10 La1 O1 66.84(6) . .
O5 La1 O1 75.61(6) 2_765 .
O14 La1 O1 121.98(7) . .
O2 La1 O4 75.42(6) . 2_765
O8 La1 O4 144.47(6) . 2_765
O12 La1 O4 69.28(7) . 2_765
O10 La1 O4 110.18(6) . 2_765
O5 La1 O4 48.76(6) 2_765 2_765
O14 La1 O4 72.47(6) . 2_765
O1 La1 O4 112.84(6) . 2_765
O2 La1 N2 126.03(7) . .
O8 La1 N2 79.95(7) . .
O12 La1 N2 60.57(7) . .
O10 La1 N2 109.67(7) . .
O5 La1 N2 132.67(7) 2_765 .
O14 La1 N2 60.00(7) . .
O1 La1 N2 149.52(6) . .
O4 La1 N2 96.96(7) 2_765 .
O2 La1 N1 135.12(7) . .
O8 La1 N1 59.85(6) . .
O12 La1 N1 80.14(7) . .
O10 La1 N1 59.91(7) . .
O5 La1 N1 126.40(7) 2_765 .
O14 La1 N1 112.51(7) . .
O1 La1 N1 90.68(7) . .
O4 La1 N1 149.29(7) 2_765 .
N2 La1 N1 64.21(7) . .
O2 La1 C4 79.08(7) . 2_765
O8 La1 C4 157.16(7) . 2_765
O12 La1 C4 68.78(7) . 2_765
O10 La1 C4 87.63(7) . 2_765
O5 La1 C4 24.24(7) 2_765 2_765
O14 La1 C4 96.39(7) . 2_765
O1 La1 C4 95.37(7) . 2_765
O4 La1 C4 24.64(7) 2_765 2_765
N2 La1 C4 114.97(7) . 2_765
N1 La1 C4 141.28(7) . 2_765
O2 La1 K2 87.18(5) . 2_765
O8 La1 K2 113.17(5) . 2_765
O12 La1 K2 91.69(5) . 2_765
O10 La1 K2 38.87(5) . 2_765
O5 La1 K2 40.22(5) 2_765 2_765
O14 La1 K2 150.93(5) . 2_765
O1 La1 K2 45.24(5) . 2_765
O4 La1 K2 88.83(5) 2_765 2_765
N2 La1 K2 146.71(5) . 2_765
N1 La1 K2 95.02(5) . 2_765
C4 La1 K2 64.45(6) 2_765 2_765
O9 K1 O3 122.57(7) . 2_665
O9 K1 O4W 75.47(7) . .
O3 K1 O4W 94.09(7) 2_665 .
O9 K1 O3W 95.84(7) . .
O3 K1 O3W 70.92(7) 2_665 .
O4W K1 O3W 155.40(7) . .
O9 K1 O12 105.35(7) . 1_455
O3 K1 O12 126.05(6) 2_665 1_455
O4W K1 O12 74.06(6) . 1_455
O3W K1 O12 130.50(7) . 1_455
O9 K1 O10 124.87(6) . 1_455
O3 K1 O10 103.29(6) 2_665 1_455
O4W K1 O10 133.60(7) . 1_455
O3W K1 O10 70.26(7) . 1_455
O12 K1 O10 60.84(6) 1_455 1_455
O9 K1 O5 168.53(7) . 2_665
O3 K1 O5 63.96(6) 2_665 2_665
O4W K1 O5 95.20(6) . 2_665
O3W K1 O5 95.35(7) . 2_665
O12 K1 O5 65.06(6) 1_455 2_665
O10 K1 O5 57.31(5) 1_455 2_665
O9 K1 O11 83.13(6) . 1_455
O3 K1 O11 124.05(7) 2_665 1_455
O4W K1 O11 141.86(7) . 1_455
O3W K1 O11 56.58(7) . 1_455
O12 K1 O11 81.88(6) 1_455 1_455
O10 K1 O11 43.99(6) 1_455 1_455
O5 K1 O11 101.00(6) 2_665 1_455
O9 K1 C10 101.15(7) . 1_455
O3 K1 C10 122.47(7) 2_665 1_455
O4W K1 C10 134.76(8) . 1_455
O3W K1 C10 69.06(8) . 1_455
O12 K1 C10 63.26(7) 1_455 1_455
O10 K1 C10 23.71(6) 1_455 1_455
O5 K1 C10 80.52(7) 2_665 1_455
O11 K1 C10 23.10(6) 1_455 1_455
O9 K1 C4 148.78(7) . 2_665
O3 K1 C4 66.13(7) 2_665 2_665
O4W K1 C4 73.94(7) . 2_665
O3W K1 C4 114.71(7) . 2_665
O12 K1 C4 59.98(6) 1_455 2_665
O10 K1 C4 74.59(6) 1_455 2_665
O5 K1 C4 21.27(6) 2_665 2_665
O11 K1 C4 118.34(7) 1_455 2_665
C10 K1 C4 95.90(7) 1_455 2_665
O9 K1 K2 142.35(6) . 2_665
O3 K1 K2 57.26(5) 2_665 2_665
O4W K1 K2 139.73(5) . 2_665
O3W K1 K2 46.78(5) . 2_665
O12 K1 K2 99.17(5) 1_455 2_665
O10 K1 K2 47.69(4) 1_455 2_665
O5 K1 K2 48.62(4) 2_665 2_665
O11 K1 K2 72.44(5) 1_455 2_665
C10 K1 K2 65.24(6) 1_455 2_665
C4 K1 K2 68.78(5) 2_665 2_665
O9 K1 La1 136.92(5) . 1_455
O3 K1 La1 100.28(5) 2_665 1_455
O4W K1 La1 99.06(5) . 1_455
O3W K1 La1 102.69(6) . 1_455
O12 K1 La1 35.38(4) 1_455 1_455
O10 K1 La1 35.99(4) 1_455 1_455
O5 K1 La1 36.82(4) 2_665 1_455
O11 K1 La1 75.67(4) 1_455 1_455
C10 K1 La1 52.57(6) 1_455 1_455
C4 K1 La1 44.72(5) 2_665 1_455
K2 K1 La1 63.989(16) 2_665 1_455
O3W K2 O2W 88.79(9) 2_665 .
O3W K2 O2 103.20(7) 2_665 .
O2W K2 O2 75.68(7) . .
O3W K2 O10 75.70(7) 2_665 2_765
O2W K2 O10 151.51(7) . 2_765
O2 K2 O10 130.70(7) . 2_765
O3W K2 O5 102.92(8) 2_665 .
O2W K2 O5 146.65(7) . .
O2 K2 O5 71.29(6) . .
O10 K2 O5 61.48(6) 2_765 .
O3W K2 O7W 104.03(8) 2_665 .
O2W K2 O7W 89.43(8) . .
O2 K2 O7W 148.54(7) . .
O10 K2 O7W 71.87(6) 2_765 .
O5 K2 O7W 116.92(7) . .
O3W K2 O1 133.09(7) 2_665 2_765
O2W K2 O1 126.17(8) . 2_765
O2 K2 O1 114.30(6) . 2_765
O10 K2 O1 58.77(6) 2_765 2_765
O5 K2 O1 66.28(6) . 2_765
O7W K2 O1 53.66(6) . 2_765
O3W K2 C2 89.09(8) 2_665 .
O2W K2 C2 94.61(8) . .
O2 K2 C2 24.06(7) . .
O10 K2 C2 108.64(7) 2_765 .
O5 K2 C2 55.15(7) . .
O7W K2 C2 166.37(8) . .
O1 K2 C2 114.33(7) 2_765 .
O3W K2 O3 66.62(7) 2_665 .
O2W K2 O3 97.69(8) . .
O2 K2 O3 43.44(6) . .
O10 K2 O3 97.78(6) 2_765 .
O5 K2 O3 60.55(6) . .
O7W K2 O3 167.96(6) . .
O1 K2 O3 126.61(6) 2_765 .
C2 K2 O3 22.85(7) . .
O3W K2 O4 148.64(7) 2_665 2_765
O2W K2 O4 60.90(7) . 2_765
O2 K2 O4 63.79(6) . 2_765
O10 K2 O4 135.03(6) 2_765 2_765
O5 K2 O4 99.41(6) . 2_765
O7W K2 O4 84.75(6) . 2_765
O1 K2 O4 76.36(5) 2_765 2_765
C2 K2 O4 85.86(7) . 2_765
O3 K2 O4 107.19(5) . 2_765
O3W K2 C4 170.33(8) 2_665 2_765
O2W K2 C4 82.70(8) . 2_765
O2 K2 C4 70.30(7) . 2_765
O10 K2 C4 113.94(7) 2_765 2_765
O5 K2 C4 82.08(7) . 2_765
O7W K2 C4 80.54(7) . 2_765
O1 K2 C4 56.46(6) 2_765 2_765
C2 K2 C4 87.05(8) . 2_765
O3 K2 C4 109.90(7) . 2_765
O4 K2 C4 22.09(6) 2_765 2_765
O3W K2 K1 50.44(6) 2_665 2_665
O2W K2 K1 131.45(7) . 2_665
O2 K2 K1 88.09(5) . 2_665
O10 K2 K1 52.59(4) 2_765 2_665
O5 K2 K1 52.54(5) . 2_665
O7W K2 K1 121.66(5) . 2_665
O1 K2 K1 102.29(5) 2_765 2_665
C2 K2 K1 64.23(6) . 2_665
O3 K2 K1 46.71(4) . 2_665
O4 K2 K1 146.89(4) 2_765 2_665
C4 K2 K1 134.30(6) 2_765 2_665
O4W K3 O6W 115.62(8) . .
O4W K3 O3 77.35(7) . .
O6W K3 O3 159.57(10) . .
O4W K3 O5W 142.67(7) . .
O6W K3 O5W 77.98(7) . .
O3 K3 O5W 101.47(7) . .
O4W K3 O2 74.54(6) . .
O6W K3 O2 119.57(9) . .
O3 K3 O2 46.02(6) . .
O5W K3 O2 131.20(6) . .
O4W K3 O6W 73.95(7) . 2_655
O6W K3 O6W 79.05(10) . 2_655
O3 K3 O6W 120.85(7) . 2_655
O5W K3 O6W 75.18(7) . 2_655
O2 K3 O6W 148.12(7) . 2_655
O4W K3 C2 68.53(7) . .
O6W K3 C2 143.54(10) . .
O3 K3 C2 23.56(7) . .
O5W K3 C2 122.15(8) . .
O2 K3 C2 24.02(7) . .
O6W K3 C2 132.68(8) 2_655 .
O4W K3 O2W 130.35(7) . .
O6W K3 O2W 62.49(9) . .
O3 K3 O2W 97.09(7) . .
O5W K3 O2W 86.97(7) . .
O2 K3 O2W 67.64(6) . .
O6W K3 O2W 140.30(7) 2_655 .
C2 K3 O2W 86.85(8) . .
O4W K3 O14 76.60(6) . .
O6W K3 O14 70.47(8) . .
O3 K3 O14 99.31(6) . .
O5W K3 O14 138.87(6) . .
O2 K3 O14 53.63(5) . .
O6W K3 O14 121.94(7) 2_655 .
C2 K3 O14 76.03(7) . .
O2W K3 O14 55.38(6) . .
O4W K3 K2 118.14(5) . .
O6W K3 K2 105.82(8) . .
O3 K3 K2 53.91(5) . .
O5W K3 K2 87.72(5) . .
O2 K3 K2 44.89(4) . .
O6W K3 K2 160.99(6) 2_655 .
C2 K3 K2 51.29(5) . .
O2W K3 K2 44.15(5) . .
O14 K3 K2 76.55(4) . .
O4W K3 K3 94.25(6) . 2_655
O6W K3 K3 42.29(8) . 2_655
O3 K3 K3 157.31(5) . 2_655
O5W K3 K3 72.41(5) . 2_655
O2 K3 K3 151.98(5) . 2_655
O6W K3 K3 36.76(5) 2_655 2_655
C2 K3 K3 162.71(6) . 2_655
O2W K3 K3 104.23(5) . 2_655
O14 K3 K3 99.14(4) . 2_655
K2 K3 K3 144.50(3) . 2_655
O4W K3 K1 101.71(5) . 2_665
O6W K3 K1 142.24(7) . 2_665
O3 K3 K1 26.69(4) . 2_665
O5W K3 K1 75.52(5) . 2_665
O2 K3 K1 63.89(4) . 2_665
O6W K3 K1 118.63(5) 2_655 2_665
C2 K3 K1 46.97(6) . 2_665
O2W K3 K1 89.57(5) . 2_665
O14 K3 K1 115.67(4) . 2_665
K2 K3 K1 47.138(16) . 2_665
K3 K3 K1 144.13(3) 2_655 2_665
C10 O10 La1 124.23(19) . .
C10 O10 K2 129.95(19) . 2_765
La1 O10 K2 105.65(7) . 2_765
C10 O10 K1 86.68(16) . 1_655
La1 O10 K1 100.98(7) . 1_655
K2 O10 K1 79.72(5) 2_765 1_655
C10 O11 K1 86.70(17) . 1_655
C8 O8 La1 119.58(18) . .
C8 O9 K1 131.97(19) . .
C12 O12 La1 119.31(19) . .
C12 O12 K1 130.33(18) . 1_655
La1 O12 K1 103.93(7) . 1_655
C14 O14 La1 124.89(19) . .
C14 O14 K3 109.50(18) . .
La1 O14 K3 108.91(7) . .
C1 O1 La1 121.82(17) . .
C1 O1 K2 123.26(17) . 2_765
La1 O1 K2 96.84(6) . 2_765
C2 O2 La1 129.23(18) . .
C2 O2 K2 94.26(16) . .
La1 O2 K2 119.33(8) . .
C2 O2 K3 88.23(17) . .
La1 O2 K3 127.14(8) . .
K2 O2 K3 87.11(6) . .
C2 O3 K1 126.37(19) . 2_665
C2 O3 K3 92.19(18) . .
K1 O3 K3 126.00(8) 2_665 .
C2 O3 K2 75.28(17) . .
K1 O3 K2 76.03(5) 2_665 .
K3 O3 K2 80.50(6) . .
C4 O4 La1 91.59(18) . 2_765
C4 O4 K2 83.42(17) . 2_765
La1 O4 K2 98.45(7) 2_765 2_765
C4 O5 La1 97.53(18) . 2_765
C4 O5 K2 159.24(19) . .
La1 O5 K2 103.17(7) 2_765 .
C4 O5 K1 99.37(17) . 2_665
La1 O5 K1 99.83(6) 2_765 2_665
K2 O5 K1 78.83(6) . 2_665
C7 N1 C15 110.5(2) . .
C7 N1 C9 109.8(2) . .
C15 N1 C9 110.6(2) . .
C7 N1 La1 103.29(16) . .
C15 N1 La1 111.15(17) . .
C9 N1 La1 111.22(16) . .
C13 N2 C11 109.4(2) . .
C13 N2 C16 110.5(2) . .
C11 N2 C16 110.1(2) . .
C13 N2 La1 110.56(17) . .
C11 N2 La1 103.48(16) . .
C16 N2 La1 112.61(18) . .
N1 C9 C10 113.1(2) . .
O11 C10 O10 124.6(3) . .
O11 C10 C9 117.5(3) . .
O10 C10 C9 117.9(3) . .
O11 C10 K1 70.20(16) . 1_655
O10 C10 K1 69.61(15) . 1_655
C9 C10 K1 135.7(2) . 1_655
N1 C7 C8 112.1(2) . .
O9 C8 O8 124.7(3) . .
O9 C8 C7 118.8(3) . .
O8 C8 C7 116.6(3) . .
N2 C11 C12 112.7(3) . .
O13 C12 O12 125.4(3) . .
O13 C12 C11 117.2(3) . .
O12 C12 C11 117.5(3) . .
N2 C13 C14 112.2(2) . .
O14 C14 O15 125.5(3) . .
O14 C14 C13 118.1(3) . .
O15 C14 C13 116.3(3) . .
N1 C15 C16 112.0(2) . .
N2 C16 C15 111.0(2) . .
O1 C1 C3 111.2(2) . .
O1 C1 C2 107.9(2) . .
C3 C1 C2 113.7(2) . .
O3 C2 O2 124.6(3) . .
O3 C2 C1 117.9(3) . .
O2 C2 C1 117.5(3) . .
O3 C2 K2 81.87(17) . .
O2 C2 K2 61.68(14) . .
C1 C2 K2 132.95(19) . .
O3 C2 K3 64.25(17) . .
O2 C2 K3 67.75(16) . .
C1 C2 K3 149.45(19) . .
K2 C2 K3 77.13(7) . .
C1 C3 C4 114.2(2) . .
O5 C4 O4 121.5(3) . .
O5 C4 C3 119.3(3) . .
O4 C4 C3 119.2(3) . .
O5 C4 La1 58.23(15) . 2_765
O4 C4 La1 63.76(15) . 2_765
C3 C4 La1 170.7(2) . 2_765
O5 C4 K2 98.38(18) . 2_765
O4 C4 K2 74.49(16) . 2_765
C3 C4 K2 98.91(17) . 2_765
La1 C4 K2 90.40(7) 2_765 2_765
O5 C4 K1 59.36(15) . 2_665
O4 C4 K1 120.87(19) . 2_665
C3 C4 K1 88.33(17) . 2_665
La1 C4 K1 82.84(7) 2_765 2_665
K2 C4 K1 156.92(10) 2_765 2_665
K2 O2W K3 82.77(8) . .
K2 O3W K1 82.79(7) 2_665 .
K3 O4W K1 139.32(9) . .
K3 O6W K3 100.95(10) . 2_655

loop_
_geom_bond_atom_site_label_1
_geom_bond_atom_site_label_2
_geom_bond_distance
_geom_bond_site_symmetry_2
La1 O2 2.4908(19) .
La1 O8 2.5279(19) .
La1 O12 2.549(2) .
La1 O10 2.558(2) .
La1 O5 2.599(2) 2_765
La1 O14 2.614(2) .
La1 O1 2.627(2) .
La1 O4 2.720(2) 2_765
La1 N2 2.792(2) .
La1 N1 2.811(2) .
K1 O9 2.745(2) .
K1 O3 2.760(2) 2_665
K1 O4W 2.846(2) .
K1 O3W 2.860(3) .
K1 O12 2.871(2) 1_455
K1 O10 2.971(2) 1_455
K1 O5 2.978(2) 2_665
K1 O11 2.982(2) 1_455
K2 O3W 2.703(3) 2_665
K2 O2W 2.733(3) .
K2 O2 2.751(2) .
K2 O10 2.766(2) 2_765
K2 O5 2.815(2) .
K2 O7W 2.842(3) .
K2 O1 3.035(2) 2_765
K2 O3 3.190(2) .
K2 O4 3.240(2) 2_765
K3 O4W 2.721(2) .
K3 O6W 2.728(3) .
K3 O3 2.820(2) .
K3 O5W 2.852(2) .
K3 O2 2.897(2) .
K3 O6W 3.068(4) 2_655
K3 O2W 3.138(3) .
K3 O14 3.299(2) .
O10 C10 1.275(3) .
O10 K2 2.766(2) 2_765
O10 K1 2.971(2) 1_655
O11 C10 1.243(4) .
O11 K1 2.982(2) 1_655
O8 C8 1.277(4) .
O9 C8 1.239(3) .
O12 C12 1.262(4) .
O12 K1 2.871(2) 1_655
O13 C12 1.242(3) .
O14 C14 1.254(4) .
O15 C14 1.261(4) .
O1 C1 1.443(3) .
O1 K2 3.035(2) 2_765
O2 C2 1.274(4) .
O3 C2 1.251(4) .
O3 K1 2.760(2) 2_665
O4 C4 1.264(4) .
O4 La1 2.720(2) 2_765
O4 K2 3.240(2) 2_765
O5 C4 1.255(3) .
O5 La1 2.5994(19) 2_765
O5 K1 2.978(2) 2_665
N1 C7 1.464(4) .
N1 C15 1.475(4) .
N1 C9 1.478(4) .
N2 C13 1.464(4) .
N2 C11 1.475(4) .
N2 C16 1.483(4) .
C9 C10 1.505(4) .
C7 C8 1.525(4) .
C11 C12 1.521(4) .
C13 C14 1.518(4) .
C15 C16 1.516(4) .
C1 C3 1.513(4) .
C1 C2 1.515(4) .
C3 C4 1.521(4) .
O3W K2 2.703(3) 2_665
O6W K3 3.068(4) 2_655
